data_4022074
loop_
_publ_author_name
'Paul R. Carlier'
'Yiqun Zhang'
'Carla Slebodnick'
'Michael M.-C. Lo'
'Ian D. Williams'

_publ_section_title
;
 Effect of 2,6-Disubstituted Aryl Groups on Acyclic Conformation:
 Preference for an Antiperiplanar Orientation of the Geminal
 and Vicinal Hydrogens
;
_journal_name_full 'Journal of Organic Chemistry'
_journal_page_first 8835
_journal_page_last 8841
_journal_paper_doi 10.1021/jo061495z
_journal_volume 71
_journal_year 2006
_chemical_formula_moiety 'C19 H13 Cl2 N O'
_chemical_formula_sum 'C19 H13 Cl2 N O'
_chemical_formula_weight 342.20
_chemical_name_systematic
; 
 ? 
;
_space_group_IT_number 61
_space_group_name_Hall '-P 2ac 2ab'
_space_group_name_H-M_alt 'P b c a'
_symmetry_cell_setting orthorhombic
_symmetry_space_group_name_Hall '-P 2ac 2ab'
_symmetry_space_group_name_H-M 'P b c a'
_atom_sites_solution_hydrogens geom
_atom_sites_solution_primary direct
_atom_sites_solution_secondary difmap
_audit_creation_method SHELXL-97
_cell_angle_alpha 90.00
_cell_angle_beta 90.00
_cell_angle_gamma 90.00
_cell_formula_units_Z 8
_cell_length_a 19.541(3)
_cell_length_b 8.2533(9)
_cell_length_c 20.397(3)
_cell_measurement_reflns_used 3008
_cell_measurement_temperature 100(2)
_cell_measurement_theta_max 20.90
_cell_measurement_theta_min 2.19
_cell_volume 3289.6(7)
_computing_cell_refinement 'CrysAlis (Oxford Diffraction)'
_computing_data_collection 'CrysAlis (Oxford Diffraction)'
_computing_data_reduction 'CrysAlis (Oxford Diffraction)'
_computing_molecular_graphics 'Bruker SHELXTL'
_computing_publication_material 'Bruker SHELXTL'
_computing_structure_refinement 'SHELXL-97 (Sheldrick, 1997)'
_computing_structure_solution 'SHELXS-97 (Sheldrick, 1990)'
_diffrn_ambient_temperature 100(2)
_diffrn_detector CCD
_diffrn_detector_type 'Oxford Diffraction Sapphire 3 CCD'
_diffrn_measured_fraction_theta_full 0.995
_diffrn_measured_fraction_theta_max 0.995
_diffrn_measurement_device '\k-geometry diffractometer'
_diffrn_measurement_device_type 'Oxford Diffraction Xcalibur'
_diffrn_measurement_method 'phi and omega scans'
_diffrn_radiation_monochromator graphite
_diffrn_radiation_probe x-ray
_diffrn_radiation_type MoK\a
_diffrn_radiation_wavelength 0.71073
_diffrn_reflns_av_R_equivalents 0.0277
_diffrn_reflns_av_sigmaI/netI 0.0170
_diffrn_reflns_limit_h_max 23
_diffrn_reflns_limit_h_min -23
_diffrn_reflns_limit_k_max 9
_diffrn_reflns_limit_k_min -8
_diffrn_reflns_limit_l_max 24
_diffrn_reflns_limit_l_min -24
_diffrn_reflns_number 14692
_diffrn_reflns_theta_full 25.00
_diffrn_reflns_theta_max 25.00
_diffrn_reflns_theta_min 4.41
_diffrn_source 'fine-focus sealed tube'
_diffrn_source_current 40
_diffrn_source_voltage 50
_diffrn_standards_decay_% <2%
_diffrn_standards_interval_count 50
_diffrn_standards_number 2
_exptl_absorpt_coefficient_mu 0.398
_exptl_absorpt_correction_type none
_exptl_crystal_colour colorless
_exptl_crystal_density_diffrn 1.382
_exptl_crystal_density_method 'not measured'
_exptl_crystal_description prism
_exptl_crystal_F_000 1408
_exptl_crystal_size_max 0.47
_exptl_crystal_size_mid 0.45
_exptl_crystal_size_min 0.38
_refine_diff_density_max 0.563
_refine_diff_density_min -0.333
_refine_diff_density_rms 0.060
_refine_ls_extinction_method none
_refine_ls_goodness_of_fit_ref 1.178
_refine_ls_hydrogen_treatment constr
_refine_ls_matrix_type full
_refine_ls_number_parameters 208
_refine_ls_number_reflns 2881
_refine_ls_number_restraints 0
_refine_ls_restrained_S_all 1.178
_refine_ls_R_factor_all 0.0580
_refine_ls_R_factor_gt 0.0550
_refine_ls_shift/su_max 0.000
_refine_ls_shift/su_mean 0.000
_refine_ls_structure_factor_coef Fsqd
_refine_ls_weighting_details 'calc w=1/[\s^2^(Fo^2^)+(0.0658P)^2^+3.1177P] where P=(Fo^2^+2Fc^2^)/3'
_refine_ls_weighting_scheme calc
_refine_ls_wR_factor_gt 0.1366
_refine_ls_wR_factor_ref 0.1392
_reflns_number_gt 2758
_reflns_number_total 2881
_reflns_threshold_expression >2sigma(I)
_cod_data_source_file jo061495zsi20060718_110206.cif
_cod_database_code 4022074

loop_
_symmetry_equiv_pos_as_xyz
'x, y, z'
'-x+1/2, -y, z+1/2'
'-x, y+1/2, -z+1/2'
'x+1/2, -y+1/2, -z'
'-x, -y, -z'
'x-1/2, y, -z-1/2'
'x, -y-1/2, z-1/2'
'-x-1/2, y-1/2, z'

loop_
_atom_site_label
_atom_site_type_symbol
_atom_site_fract_x
_atom_site_fract_y
_atom_site_fract_z
_atom_site_U_iso_or_equiv
_atom_site_adp_type
_atom_site_occupancy
_atom_site_symmetry_multiplicity
_atom_site_calc_flag
_atom_site_refinement_flags
Cl1 Cl 0.10850(4) 0.65730(8) 0.45317(3) 0.0373(2) Uani 1 1 d .
Cl2 Cl 0.01082(4) 0.39583(8) 0.22563(3) 0.0410(2) Uani 1 1 d .
O1 O 0.13225(9) 0.6053(2) 0.24967(8) 0.0330(4) Uani 1 1 d .
H1 H 0.1470 0.7005 0.2533 0.050 Uiso 1 1 calc R
N1 N 0.28558(14) 0.3877(4) 0.26880(12) 0.0516(7) Uani 1 1 d .
C1 C 0.04257(13) 0.5918(3) 0.40211(13) 0.0299(6) Uani 1 1 d .
C2 C -0.02302(14) 0.6014(3) 0.42715(15) 0.0394(7) Uani 1 1 d .
H2 H -0.0306 0.6435 0.4699 0.047 Uiso 1 1 calc R
C3 C -0.07713(15) 0.5495(4) 0.38981(16) 0.0455(8) Uani 1 1 d .
H3 H -0.1224 0.5562 0.4066 0.055 Uiso 1 1 calc R
C4 C -0.06578(14) 0.4874(3) 0.32765(16) 0.0422(7) Uani 1 1 d .
H4 H -0.1032 0.4512 0.3017 0.051 Uiso 1 1 calc R
C5 C 0.00030(14) 0.4783(3) 0.30347(14) 0.0332(6) Uani 1 1 d .
C6 C 0.05680(12) 0.5320(3) 0.33947(12) 0.0260(5) Uani 1 1 d .
C7 C 0.12918(12) 0.5321(3) 0.31256(12) 0.0261(5) Uani 1 1 d .
H7 H 0.1588 0.5959 0.3431 0.031 Uiso 1 1 calc R
C8 C 0.15902(13) 0.3582(3) 0.30699(12) 0.0291(6) Uani 1 1 d .
H8 H 0.1325 0.2977 0.2730 0.035 Uiso 1 1 calc R
C9 C 0.23027(15) 0.3740(3) 0.28455(13) 0.0371(7) Uani 1 1 d .
C10 C 0.15400(13) 0.2667(3) 0.37132(13) 0.0315(6) Uani 1 1 d .
C11 C 0.19887(13) 0.2885(3) 0.42086(13) 0.0328(6) Uani 1 1 d .
H11 H 0.2372 0.3574 0.4143 0.039 Uiso 1 1 calc R
C12 C 0.19008(13) 0.2103(3) 0.48303(13) 0.0324(6) Uani 1 1 d .
C13 C 0.23536(15) 0.2358(4) 0.53495(13) 0.0404(7) Uani 1 1 d .
H13 H 0.2740 0.3041 0.5291 0.049 Uiso 1 1 calc R
C14 C 0.22440(17) 0.1632(4) 0.59403(15) 0.0462(7) Uani 1 1 d .
H14 H 0.2556 0.1817 0.6290 0.055 Uiso 1 1 calc R
C15 C 0.16761(17) 0.0612(4) 0.60413(14) 0.0465(8) Uani 1 1 d .
H15 H 0.1603 0.0125 0.6457 0.056 Uiso 1 1 calc R
C16 C 0.12307(16) 0.0326(4) 0.55387(15) 0.0428(7) Uani 1 1 d .
H16 H 0.0853 -0.0379 0.5605 0.051 Uiso 1 1 calc R
C17 C 0.13275(13) 0.1077(3) 0.49112(13) 0.0321(6) Uani 1 1 d .
C18 C 0.08742(14) 0.0834(3) 0.43824(15) 0.0392(7) Uani 1 1 d .
H18 H 0.0495 0.0125 0.4433 0.047 Uiso 1 1 calc R
C19 C 0.09745(14) 0.1602(3) 0.38008(15) 0.0370(6) Uani 1 1 d .
H19 H 0.0664 0.1427 0.3449 0.044 Uiso 1 1 calc R

loop_
_atom_site_aniso_label
_atom_site_aniso_U_11
_atom_site_aniso_U_22
_atom_site_aniso_U_33
_atom_site_aniso_U_23
_atom_site_aniso_U_13
_atom_site_aniso_U_12
Cl1 0.0436(4) 0.0349(4) 0.0332(4) -0.0086(3) 0.0012(3) -0.0008(3)
Cl2 0.0452(4) 0.0354(4) 0.0424(4) -0.0070(3) -0.0154(3) 0.0025(3)
O1 0.0403(10) 0.0316(10) 0.0272(9) 0.0040(7) 0.0025(8) 0.0024(8)
N1 0.0422(15) 0.0706(19) 0.0421(15) 0.0150(13) 0.0131(12) 0.0217(13)
C1 0.0310(13) 0.0233(12) 0.0355(13) -0.0006(10) 0.0027(11) 0.0035(10)
C2 0.0357(15) 0.0341(15) 0.0486(17) 0.0002(13) 0.0134(13) 0.0097(12)
C3 0.0293(14) 0.0460(17) 0.061(2) 0.0077(15) 0.0127(13) 0.0095(13)
C4 0.0263(14) 0.0351(15) 0.065(2) 0.0097(14) -0.0080(13) -0.0011(11)
C5 0.0350(14) 0.0228(13) 0.0418(15) 0.0017(11) -0.0050(11) 0.0029(10)
C6 0.0258(12) 0.0183(11) 0.0339(13) 0.0025(10) -0.0005(10) 0.0035(9)
C7 0.0267(12) 0.0259(12) 0.0256(12) -0.0002(10) 0.0005(10) 0.0008(10)
C8 0.0302(13) 0.0293(13) 0.0279(13) -0.0039(10) -0.0005(10) 0.0051(10)
C9 0.0400(16) 0.0441(16) 0.0271(13) 0.0038(11) 0.0057(12) 0.0157(12)
C10 0.0323(13) 0.0275(13) 0.0346(14) -0.0023(11) 0.0028(11) 0.0094(11)
C11 0.0322(13) 0.0321(14) 0.0342(14) -0.0042(11) 0.0044(11) 0.0065(11)
C12 0.0287(13) 0.0306(13) 0.0380(15) -0.0051(11) 0.0040(11) 0.0060(10)
C13 0.0409(16) 0.0432(16) 0.0371(15) -0.0074(13) 0.0029(12) 0.0062(13)
C14 0.0578(19) 0.0464(17) 0.0345(15) -0.0043(13) 0.0041(14) 0.0108(15)
C15 0.065(2) 0.0452(17) 0.0290(14) 0.0013(13) 0.0083(14) 0.0200(15)
C16 0.0459(17) 0.0348(15) 0.0478(17) 0.0047(13) 0.0115(13) 0.0125(13)
C17 0.0306(13) 0.0301(13) 0.0356(14) -0.0048(11) 0.0046(11) 0.0076(11)
C18 0.0325(14) 0.0295(14) 0.0555(18) 0.0004(13) 0.0018(13) 0.0008(11)
C19 0.0349(14) 0.0304(14) 0.0458(16) -0.0012(12) -0.0062(12) 0.0044(11)

loop_
_atom_type_symbol
_atom_type_description
_atom_type_scat_dispersion_real
_atom_type_scat_dispersion_imag
_atom_type_scat_source
C C 0.0033 0.0016 'International Tables Vol C Tables 4.2.6.8 and 6.1.1.4'
H H 0.0000 0.0000 'International Tables Vol C Tables 4.2.6.8 and 6.1.1.4'
N N 0.0061 0.0033 'International Tables Vol C Tables 4.2.6.8 and 6.1.1.4'
O O 0.0106 0.0060 'International Tables Vol C Tables 4.2.6.8 and 6.1.1.4'
Cl Cl 0.1484 0.1585 'International Tables Vol C Tables 4.2.6.8 and 6.1.1.4'

loop_
_geom_angle_atom_site_label_1
_geom_angle_atom_site_label_2
_geom_angle_atom_site_label_3
_geom_angle
C2 C1 C6 122.9(2)
C2 C1 Cl1 116.6(2)
C6 C1 Cl1 120.58(19)
C3 C2 C1 119.5(3)
C2 C3 C4 120.0(3)
C5 C4 C3 119.7(3)
C4 C5 C6 122.2(3)
C4 C5 Cl2 117.2(2)
C6 C5 Cl2 120.7(2)
C1 C6 C5 115.8(2)
C1 C6 C7 121.1(2)
C5 C6 C7 123.1(2)
O1 C7 C6 111.51(19)
O1 C7 C8 108.13(19)
C6 C7 C8 112.1(2)
C9 C8 C10 112.0(2)
C9 C8 C7 107.2(2)
C10 C8 C7 111.87(19)
N1 C9 C8 178.2(3)
C11 C10 C19 119.5(3)
C11 C10 C8 122.6(2)
C19 C10 C8 117.8(2)
C10 C11 C12 121.6(3)
C13 C12 C17 120.3(3)
C13 C12 C11 121.8(3)
C17 C12 C11 117.9(2)
C14 C13 C12 120.3(3)
C13 C14 C15 121.1(3)
C16 C15 C14 119.7(3)
C15 C16 C17 120.7(3)
C18 C17 C12 119.6(3)
C18 C17 C16 122.5(3)
C12 C17 C16 117.9(3)
C19 C18 C17 120.7(3)
C18 C19 C10 120.6(3)

loop_
_geom_bond_atom_site_label_1
_geom_bond_atom_site_label_2
_geom_bond_distance
Cl1 C1 1.743(3)
Cl2 C5 1.740(3)
O1 C7 1.419(3)
N1 C9 1.133(4)
C1 C2 1.382(4)
C1 C6 1.398(4)
C2 C3 1.372(4)
C3 C4 1.386(5)
C4 C5 1.384(4)
C5 C6 1.398(4)
C6 C7 1.517(3)
C7 C8 1.553(3)
C8 C9 1.471(4)
C8 C10 1.517(4)
C10 C11 1.350(4)
C10 C19 1.423(4)
C11 C12 1.433(4)
C12 C13 1.396(4)
C12 C17 1.414(4)
C13 C14 1.363(4)
C14 C15 1.408(5)
C15 C16 1.365(4)
C16 C17 1.435(4)
C17 C18 1.410(4)
C18 C19 1.360(4)

loop_
_geom_hbond_atom_site_label_D
_geom_hbond_atom_site_label_H
_geom_hbond_atom_site_label_A
_geom_hbond_distance_DH
_geom_hbond_distance_HA
_geom_hbond_distance_DA
_geom_hbond_angle_DHA
_geom_hbond_site_symmetry_A
O1 H1 N1 0.84 2.06 2.857(3) 159.4 8_665

loop_
_geom_torsion_atom_site_label_1
_geom_torsion_atom_site_label_2
_geom_torsion_atom_site_label_3
_geom_torsion_atom_site_label_4
_geom_torsion
C6 C1 C2 C3 0.4(4)
Cl1 C1 C2 C3 -179.1(2)
C1 C2 C3 C4 0.3(4)
C2 C3 C4 C5 -0.1(4)
C3 C4 C5 C6 -0.9(4)
C3 C4 C5 Cl2 179.0(2)
C2 C1 C6 C5 -1.4(4)
Cl1 C1 C6 C5 178.13(18)
C2 C1 C6 C7 176.7(2)
Cl1 C1 C6 C7 -3.8(3)
C4 C5 C6 C1 1.6(4)
Cl2 C5 C6 C1 -178.26(18)
C4 C5 C6 C7 -176.4(2)
Cl2 C5 C6 C7 3.8(3)
C1 C6 C7 O1 -128.4(2)
C5 C6 C7 O1 49.4(3)
C1 C6 C7 C8 110.2(2)
C5 C6 C7 C8 -72.0(3)
O1 C7 C8 C9 60.2(2)
C6 C7 C8 C9 -176.5(2)
O1 C7 C8 C10 -176.7(2)
C6 C7 C8 C10 -53.3(3)
C9 C8 C10 C11 40.4(3)
C7 C8 C10 C11 -80.1(3)
C9 C8 C10 C19 -142.8(2)
C7 C8 C10 C19 96.7(3)
C19 C10 C11 C12 -1.7(4)
C8 C10 C11 C12 175.0(2)
C10 C11 C12 C13 -178.3(2)
C10 C11 C12 C17 0.4(4)
C17 C12 C13 C14 -0.6(4)
C11 C12 C13 C14 178.1(3)
C12 C13 C14 C15 0.1(4)
C13 C14 C15 C16 0.8(4)
C14 C15 C16 C17 -1.2(4)
C13 C12 C17 C18 179.9(2)
C11 C12 C17 C18 1.2(4)
C13 C12 C17 C16 0.2(4)
C11 C12 C17 C16 -178.5(2)
C15 C16 C17 C18 -179.0(3)
C15 C16 C17 C12 0.7(4)
C12 C17 C18 C19 -1.5(4)
C16 C17 C18 C19 178.3(3)
C17 C18 C19 C10 0.1(4)
C11 C10 C19 C18 1.5(4)
C8 C10 C19 C18 -175.4(2)
